data_1518994
loop_
_publ_author_name
'Cheng, Cungui'
'Liu, Shuiyou'
'Zhu, Gangguo'

_publ_section_title
;
 Palladium-catalyzed cycloisomerization and aerobic oxidative
 cycloisomerization of homoallenyl amides: a facile and divergent approach
 to 2-aminofurans.
;
_journal_issue 6
_journal_name_full 'Organic letters'
_journal_page_first 1581
_journal_page_last 1584
_journal_paper_doi 10.1021/acs.orglett.5b00464
_journal_volume 17
_journal_year 2015
_chemical_formula_sum 'C14 H17 N O3 S'
_chemical_formula_weight 279.35
_chemical_name_systematic
; 
 ? 
;
_space_group_IT_number 15
_symmetry_cell_setting monoclinic
_symmetry_space_group_name_Hall '-C 2yc'
_symmetry_space_group_name_H-M 'C 1 2/c 1'
_atom_sites_solution_hydrogens geom
_atom_sites_solution_primary direct
_atom_sites_solution_secondary difmap
_audit_creation_method SHELXL-97
_cell_angle_alpha 90.00
_cell_angle_beta 98.230(3)
_cell_angle_gamma 90.00
_cell_formula_units_Z 8
_cell_length_a 25.7457(10)
_cell_length_b 5.8011(2)
_cell_length_c 19.0494(7)
_cell_measurement_reflns_used 14280
_cell_measurement_temperature 296(2)
_cell_measurement_theta_max 27.538
_cell_measurement_theta_min 2.861
_cell_volume 2815.79(18)
_computing_cell_refinement 'Bruker XSCANS'
_computing_data_collection 'Bruker XSCANS'
_computing_data_reduction 'Bruker SHELXTL'
_computing_molecular_graphics 'Bruker SHELXTL'
_computing_publication_material 'Bruker SHELXTL'
_computing_structure_refinement 'SHELXL-97 (Sheldrick, 1997)'
_computing_structure_solution 'SHELXS-97 (Sheldrick, 1990)'
_diffrn_ambient_temperature 296(2)
_diffrn_detector_area_resol_mean NONE
_diffrn_measured_fraction_theta_full 0.997
_diffrn_measured_fraction_theta_max 0.997
_diffrn_measurement_device_type 'Bruker P4'
_diffrn_measurement_method '\w scans'
_diffrn_radiation_monochromator graphite
_diffrn_radiation_source 'fine-focus sealed tube'
_diffrn_radiation_type MoK\a
_diffrn_radiation_wavelength 0.71073
_diffrn_reflns_av_R_equivalents 0.0706
_diffrn_reflns_av_sigmaI/netI 0.0296
_diffrn_reflns_limit_h_max 33
_diffrn_reflns_limit_h_min -33
_diffrn_reflns_limit_k_max 7
_diffrn_reflns_limit_k_min -7
_diffrn_reflns_limit_l_max 24
_diffrn_reflns_limit_l_min -24
_diffrn_reflns_number 43489
_diffrn_reflns_theta_full 27.54
_diffrn_reflns_theta_max 27.54
_diffrn_reflns_theta_min 2.16
_diffrn_standards_interval_count NONE
_diffrn_standards_interval_time NONE
_diffrn_standards_number NONE
_exptl_absorpt_coefficient_mu 0.233
_exptl_absorpt_correction_T_max .954
_exptl_absorpt_correction_T_min .946
_exptl_absorpt_correction_type multi-scan
_exptl_absorpt_process_details SADABS
_exptl_crystal_colour COLORLESS
_exptl_crystal_density_diffrn 1.318
_exptl_crystal_density_method 'not measured'
_exptl_crystal_description BLOCK
_exptl_crystal_F_000 1184
_exptl_crystal_size_max .3
_exptl_crystal_size_mid .2
_exptl_crystal_size_min .2
_refine_diff_density_max 0.331
_refine_diff_density_min -0.514
_refine_diff_density_rms 0.063
_refine_ls_extinction_method none
_refine_ls_goodness_of_fit_ref 1.075
_refine_ls_hydrogen_treatment constr
_refine_ls_matrix_type full
_refine_ls_number_parameters 172
_refine_ls_number_reflns 3244
_refine_ls_number_restraints 0
_refine_ls_restrained_S_all 1.075
_refine_ls_R_factor_all 0.0672
_refine_ls_R_factor_gt 0.0538
_refine_ls_shift/su_max 0.019
_refine_ls_shift/su_mean 0.004
_refine_ls_structure_factor_coef Fsqd
_refine_ls_weighting_details 'calc w=1/[\s^2^(Fo^2^)+(0.0618P)^2^+4.3176P] where P=(Fo^2^+2Fc^2^)/3'
_refine_ls_weighting_scheme calc
_refine_ls_wR_factor_gt 0.1309
_refine_ls_wR_factor_ref 0.1393
_reflns_number_gt 2696
_reflns_number_total 3244
_reflns_threshold_expression >2sigma(I)
_cod_data_source_file ol5b00464_si_002.cif
_cod_data_source_block lsy02
_cod_depositor_comments
;
The following automatic conversions were performed:

'_symmetry_cell_setting' value 'Monoclinic' changed to 'monoclinic'
according to
/usr/data/users/saulius/crontab/automatic-downloads/current/ACS/lib/dictionaries/cif_core.dic
dictionary named 'cif_core.dic' version 2.4.2 from 2011-04-26.

'_exptl_absorpt_correction_type' value 'MULTI-SCAN' changed to
'multi-scan' according to
/usr/data/users/saulius/crontab/automatic-downloads/current/ACS/lib/dictionaries/cif_core.dic
dictionary named 'cif_core.dic' version 2.4.2 from 2011-04-26.

'_refine_ls_hydrogen_treatment' value 'CONSTR' changed to 'constr'
according to
/usr/data/users/saulius/crontab/automatic-downloads/current/ACS/lib/dictionaries/cif_core.dic
dictionary named 'cif_core.dic' version 2.4.2 from 2011-04-26.

Automatic conversion script
Id: cif_fix_values 3143 2015-03-26 13:38:13Z robertas 
;
_cod_original_sg_symbol_H-M C2/c
_cod_database_code 1518994

loop_
_symmetry_equiv_pos_as_xyz
'x, y, z'
'-x, y, -z+1/2'
'x+1/2, y+1/2, z'
'-x+1/2, y+1/2, -z+1/2'
'-x, -y, -z'
'x, -y, z-1/2'
'-x+1/2, -y+1/2, -z'
'x+1/2, -y+1/2, z-1/2'

loop_
_atom_site_label
_atom_site_type_symbol
_atom_site_fract_x
_atom_site_fract_y
_atom_site_fract_z
_atom_site_U_iso_or_equiv
_atom_site_adp_type
_atom_site_occupancy
_atom_site_symmetry_multiplicity
_atom_site_calc_flag
_atom_site_refinement_flags
S1 S 0.17037(2) 0.22099(9) 0.06155(3) 0.03319(17) Uani 1 1 d .
C1 C 0.13685(8) 0.1457(4) -0.07292(10) 0.0313(4) Uani 1 1 d .
C2 C 0.11396(8) 0.2781(4) -0.12739(10) 0.0307(4) Uani 1 1 d .
C3 C 0.13997(9) 0.2167(4) -0.18758(11) 0.0348(5) Uani 1 1 d .
C4 C 0.17614(9) 0.0561(4) -0.16461(11) 0.0367(5) Uani 1 1 d .
C5 C 0.10014(10) -0.0986(4) 0.01310(12) 0.0419(5) Uani 1 1 d .
H5A H 0.0758 -0.1437 -0.0275 0.063 Uiso 1 1 calc R
H5B H 0.0816 -0.0743 0.0528 0.063 Uiso 1 1 calc R
H5C H 0.1258 -0.2180 0.0244 0.063 Uiso 1 1 calc R
C6 C 0.22363(9) 0.0290(5) 0.07153(14) 0.0473(6) Uani 1 1 d .
H6A H 0.2501 0.0833 0.1084 0.071 Uiso 1 1 calc R
H6B H 0.2380 0.0197 0.0278 0.071 Uiso 1 1 calc R
H6C H 0.2119 -0.1208 0.0838 0.071 Uiso 1 1 calc R
C7 C 0.12670(12) 0.2996(5) -0.26298(12) 0.0521(7) Uani 1 1 d .
H7A H 0.1503 0.2305 -0.2916 0.078 Uiso 1 1 calc R
H7B H 0.1301 0.4643 -0.2643 0.078 Uiso 1 1 calc R
H7C H 0.0913 0.2568 -0.2810 0.078 Uiso 1 1 calc R
C8 C 0.21433(11) -0.0783(5) -0.19951(13) 0.0538(7) Uani 1 1 d .
H8A H 0.2118 -0.0329 -0.2483 0.081 Uiso 1 1 calc R
H8B H 0.2066 -0.2397 -0.1968 0.081 Uiso 1 1 calc R
H8C H 0.2492 -0.0492 -0.1759 0.081 Uiso 1 1 calc R
C9 C 0.07031(8) 0.4423(4) -0.12770(10) 0.0312(4) Uani 1 1 d .
C10 C 0.02683(9) 0.3936(4) -0.09397(12) 0.0398(5) Uani 1 1 d .
H10A H 0.0258 0.2569 -0.0687 0.048 Uiso 1 1 calc R
C11 C -0.01461(10) 0.5467(5) -0.09777(14) 0.0487(6) Uani 1 1 d .
H11A H -0.0433 0.5120 -0.0751 0.058 Uiso 1 1 calc R
C12 C -0.01373(10) 0.7508(5) -0.13487(14) 0.0489(6) Uani 1 1 d .
H12A H -0.0421 0.8516 -0.1383 0.059 Uiso 1 1 calc R
C13 C 0.02954(10) 0.8039(4) -0.16672(12) 0.0443(6) Uani 1 1 d .
H13A H 0.0308 0.9432 -0.1906 0.053 Uiso 1 1 calc R
C14 C 0.07100(9) 0.6519(4) -0.16355(11) 0.0375(5) Uani 1 1 d .
H14A H 0.0998 0.6895 -0.1856 0.045 Uiso 1 1 calc R
N1 N 0.12668(7) 0.1170(3) -0.00278(8) 0.0314(4) Uani 1 1 d .
O1 O 0.17543(6) 0.0087(3) -0.09376(7) 0.0365(4) Uani 1 1 d .
O2 O 0.14659(7) 0.2126(3) 0.12486(8) 0.0522(5) Uani 1 1 d .
O3 O 0.18752(7) 0.4372(3) 0.03774(9) 0.0490(4) Uani 1 1 d .

loop_
_atom_site_aniso_label
_atom_site_aniso_U_11
_atom_site_aniso_U_22
_atom_site_aniso_U_33
_atom_site_aniso_U_23
_atom_site_aniso_U_13
_atom_site_aniso_U_12
S1 0.0349(3) 0.0363(3) 0.0279(3) -0.0018(2) 0.0027(2) 0.0002(2)
C1 0.0314(10) 0.0360(11) 0.0269(10) -0.0010(8) 0.0056(8) -0.0005(9)
C2 0.0325(10) 0.0337(11) 0.0258(9) 0.0003(8) 0.0035(8) -0.0044(8)
C3 0.0391(11) 0.0398(12) 0.0259(10) 0.0008(8) 0.0056(8) -0.0029(9)
C4 0.0386(11) 0.0452(13) 0.0270(10) -0.0023(9) 0.0073(8) -0.0003(10)
C5 0.0491(13) 0.0417(13) 0.0350(11) 0.0037(10) 0.0070(10) -0.0093(11)
C6 0.0381(12) 0.0504(15) 0.0510(14) 0.0055(11) -0.0024(10) 0.0058(11)
C7 0.0695(18) 0.0598(16) 0.0276(11) 0.0055(11) 0.0092(11) 0.0112(13)
C8 0.0539(15) 0.0680(18) 0.0414(13) -0.0036(12) 0.0129(11) 0.0164(14)
C9 0.0349(11) 0.0325(10) 0.0251(9) -0.0028(8) 0.0003(8) -0.0015(8)
C10 0.0421(12) 0.0388(12) 0.0395(12) 0.0007(10) 0.0094(10) -0.0015(10)
C11 0.0382(12) 0.0569(16) 0.0522(14) -0.0059(12) 0.0110(11) 0.0036(11)
C12 0.0435(14) 0.0508(15) 0.0495(14) -0.0096(11) -0.0036(11) 0.0142(11)
C13 0.0557(15) 0.0347(12) 0.0386(12) 0.0002(10) -0.0072(11) 0.0048(10)
C14 0.0421(12) 0.0385(12) 0.0309(10) 0.0002(9) 0.0015(9) -0.0022(10)
N1 0.0339(9) 0.0369(9) 0.0231(8) 0.0018(7) 0.0034(7) -0.0027(7)
O1 0.0387(8) 0.0434(9) 0.0275(7) 0.0024(6) 0.0058(6) 0.0066(7)
O2 0.0554(11) 0.0737(13) 0.0284(8) -0.0092(8) 0.0089(7) -0.0027(9)
O3 0.0513(10) 0.0379(9) 0.0562(10) -0.0014(8) 0.0023(8) -0.0041(8)

loop_
_atom_type_symbol
_atom_type_description
_atom_type_scat_dispersion_real
_atom_type_scat_dispersion_imag
_atom_type_scat_source
C C 0.0033 0.0016 'International Tables Vol C Tables 4.2.6.8 and 6.1.1.4'
H H 0.0000 0.0000 'International Tables Vol C Tables 4.2.6.8 and 6.1.1.4'
N N 0.0061 0.0033 'International Tables Vol C Tables 4.2.6.8 and 6.1.1.4'
O O 0.0106 0.0060 'International Tables Vol C Tables 4.2.6.8 and 6.1.1.4'
S S 0.1246 0.1234 'International Tables Vol C Tables 4.2.6.8 and 6.1.1.4'

loop_
_geom_angle_atom_site_label_1
_geom_angle_atom_site_label_2
_geom_angle_atom_site_label_3
_geom_angle
O2 S1 O3 119.23(11)
O2 S1 N1 106.54(10)
O3 S1 N1 107.09(10)
O2 S1 C6 108.01(12)
O3 S1 C6 108.66(12)
N1 S1 C6 106.66(11)
C2 C1 O1 111.06(17)
C2 C1 N1 132.37(19)
O1 C1 N1 116.49(17)
C1 C2 C3 105.44(18)
C1 C2 C9 128.11(18)
C3 C2 C9 126.39(18)
C4 C3 C2 106.79(18)
C4 C3 C7 125.7(2)
C2 C3 C7 127.4(2)
C3 C4 O1 110.55(19)
C3 C4 C8 133.6(2)
O1 C4 C8 115.8(2)
N1 C5 H5A 109.5
N1 C5 H5B 109.5
H5A C5 H5B 109.5
N1 C5 H5C 109.5
H5A C5 H5C 109.5
H5B C5 H5C 109.5
S1 C6 H6A 109.5
S1 C6 H6B 109.5
H6A C6 H6B 109.5
S1 C6 H6C 109.5
H6A C6 H6C 109.5
H6B C6 H6C 109.5
C3 C7 H7A 109.5
C3 C7 H7B 109.5
H7A C7 H7B 109.5
C3 C7 H7C 109.5
H7A C7 H7C 109.5
H7B C7 H7C 109.5
C4 C8 H8A 109.5
C4 C8 H8B 109.5
H8A C8 H8B 109.5
C4 C8 H8C 109.5
H8A C8 H8C 109.5
H8B C8 H8C 109.5
C14 C9 C10 117.9(2)
C14 C9 C2 120.15(19)
C10 C9 C2 121.91(19)
C11 C10 C9 120.6(2)
C11 C10 H10A 119.7
C9 C10 H10A 119.7
C10 C11 C12 120.6(2)
C10 C11 H11A 119.7
C12 C11 H11A 119.7
C13 C12 C11 119.4(2)
C13 C12 H12A 120.3
C11 C12 H12A 120.3
C12 C13 C14 120.5(2)
C12 C13 H13A 119.7
C14 C13 H13A 119.7
C13 C14 C9 121.0(2)
C13 C14 H14A 119.5
C9 C14 H14A 119.5
C1 N1 C5 116.66(17)
C1 N1 S1 117.46(14)
C5 N1 S1 116.26(14)
C1 O1 C4 106.16(16)

loop_
_geom_bond_atom_site_label_1
_geom_bond_atom_site_label_2
_geom_bond_distance
S1 O2 1.4294(17)
S1 O3 1.4252(18)
S1 N1 1.6540(17)
S1 C6 1.755(2)
C1 C2 1.356(3)
C1 O1 1.374(2)
C1 N1 1.408(2)
C2 C3 1.452(3)
C2 C9 1.473(3)
C3 C4 1.345(3)
C3 C7 1.507(3)
C4 O1 1.380(2)
C4 C8 1.485(3)
C5 N1 1.477(3)
C5 H5A 0.9600
C5 H5B 0.9600
C5 H5C 0.9600
C6 H6A 0.9600
C6 H6B 0.9600
C6 H6C 0.9600
C7 H7A 0.9600
C7 H7B 0.9600
C7 H7C 0.9600
C8 H8A 0.9600
C8 H8B 0.9600
C8 H8C 0.9600
C9 C14 1.396(3)
C9 C10 1.397(3)
C10 C11 1.382(3)
C10 H10A 0.9300
C11 C12 1.381(4)
C11 H11A 0.9300
C12 C13 1.377(4)
C12 H12A 0.9300
C13 C14 1.379(3)
C13 H13A 0.9300
C14 H14A 0.9300

loop_
_geom_torsion_atom_site_label_1
_geom_torsion_atom_site_label_2
_geom_torsion_atom_site_label_3
_geom_torsion_atom_site_label_4
_geom_torsion
O1 C1 C2 C3 0.7(2)
N1 C1 C2 C3 -175.7(2)
O1 C1 C2 C9 178.11(19)
N1 C1 C2 C9 1.6(4)
C1 C2 C3 C4 -0.5(2)
C9 C2 C3 C4 -177.9(2)
C1 C2 C3 C7 174.9(2)
C9 C2 C3 C7 -2.6(4)
C2 C3 C4 O1 0.1(3)
C7 C3 C4 O1 -175.4(2)
C2 C3 C4 C8 178.5(3)
C7 C3 C4 C8 3.1(4)
C1 C2 C9 C14 140.3(2)
C3 C2 C9 C14 -42.9(3)
C1 C2 C9 C10 -41.0(3)
C3 C2 C9 C10 135.8(2)
C14 C9 C10 C11 1.6(3)
C2 C9 C10 C11 -177.2(2)
C9 C10 C11 C12 -0.1(4)
C10 C11 C12 C13 -1.6(4)
C11 C12 C13 C14 1.9(4)
C12 C13 C14 C9 -0.5(3)
C10 C9 C14 C13 -1.3(3)
C2 C9 C14 C13 177.5(2)
C2 C1 N1 C5 105.0(3)
O1 C1 N1 C5 -71.3(2)
C2 C1 N1 S1 -110.0(2)
O1 C1 N1 S1 73.6(2)
O2 S1 N1 C1 168.62(16)
O3 S1 N1 C1 39.99(18)
C6 S1 N1 C1 -76.20(18)
O2 S1 N1 C5 -46.27(18)
O3 S1 N1 C5 -174.90(16)
C6 S1 N1 C5 68.92(18)
C2 C1 O1 C4 -0.7(2)
N1 C1 O1 C4 176.39(18)
C3 C4 O1 C1 0.4(2)
C8 C4 O1 C1 -178.4(2)
